data_1546971
loop_
_publ_author_name
'Fieser, Megan E.'
'Palumbo, Chad T.'
'La Pierre, Henry Storms'
'Halter, Dominik P.'
'Voora, Vamsee K.'
'Ziller, Joseph W.'
'Furche, Filipp'
'Meyer, Karsten'
'Evans, William J.'

_publ_section_title
;
 Comparisons of Lanthanide / Actinide +2 Ions in a Tris(aryloxide)arene
 Coordination Environment
;
_journal_name_full 'Chem. Sci.'
_journal_paper_doi 10.1039/C7SC02337E
_journal_year 2017
_chemical_formula_sum 'C63 H75 Gd O3'
_chemical_formula_weight 1037.48
_space_group_crystal_system monoclinic
_space_group_IT_number 14
_space_group_name_Hall '-P 2ybc'
_space_group_name_H-M_alt 'P 1 21/c 1'
_symmetry_space_group_name_Hall '-P 2ybc'
_symmetry_space_group_name_H-M 'P 1 21/c 1'
_atom_sites_solution_hydrogens geom
_atom_sites_solution_primary direct
_atom_sites_solution_secondary difmap
_audit_creation_method SHELXL-2014/7
_audit_update_record
;
2017-03-19 deposited with the CCDC.
2017-09-07 downloaded from the CCDC.
;
_cell_angle_alpha 90
_cell_angle_beta 96.129(2)
_cell_angle_gamma 90
_cell_formula_units_Z 4
_cell_length_a 12.812(3)
_cell_length_b 15.716(3)
_cell_length_c 29.962(6)
_cell_measurement_reflns_used 9972
_cell_measurement_temperature 88(2)
_cell_measurement_theta_max 26.15
_cell_measurement_theta_min 2.37
_cell_volume 5998(2)
_computing_cell_refinement 'Bruker SAINT 8.34a, 2013'
_computing_data_collection 'Bruker APEX2 2014.11-0, 2014'
_computing_data_reduction 'Bruker SAINT 8.34a, 2013'
_computing_molecular_graphics 'Bruker SHELXTL'
_computing_publication_material 'Bruker SHELXTL'
_computing_structure_refinement 'SHELXL-2014/7 (Sheldrick, 2014)'
_computing_structure_solution 'Bruker SHELXTL 2014/4'
_diffrn_ambient_temperature 88(2)
_diffrn_measured_fraction_theta_full 0.999
_diffrn_measured_fraction_theta_max 0.996
_diffrn_measurement_device_type 'Bruker SMART APEX II CCD'
_diffrn_measurement_method '\f and \w scans'
_diffrn_radiation_type MoK\a
_diffrn_radiation_wavelength 0.71073
_diffrn_reflns_av_R_equivalents 0.0737
_diffrn_reflns_av_unetI/netI 0.0557
_diffrn_reflns_Laue_measured_fraction_full 0.999
_diffrn_reflns_Laue_measured_fraction_max 0.996
_diffrn_reflns_limit_h_max 15
_diffrn_reflns_limit_h_min -15
_diffrn_reflns_limit_k_max 19
_diffrn_reflns_limit_k_min -19
_diffrn_reflns_limit_l_max 37
_diffrn_reflns_limit_l_min -37
_diffrn_reflns_number 62895
_diffrn_reflns_point_group_measured_fraction_full 0.999
_diffrn_reflns_point_group_measured_fraction_max 0.996
_diffrn_reflns_theta_full 25.500
_diffrn_reflns_theta_max 26.419
_diffrn_reflns_theta_min 1.884
_diffrn_source 'fine-focus sealed tube'
_exptl_absorpt_coefficient_mu 1.145
_exptl_absorpt_correction_T_max 0.8013
_exptl_absorpt_correction_T_min 0.6329
_exptl_absorpt_correction_type multi-scan
_exptl_absorpt_process_details 'Bruker SADABS 2014/5'
_exptl_crystal_colour colorless
_exptl_crystal_density_diffrn 1.149
_exptl_crystal_density_meas ?
_exptl_crystal_density_method not_measured
_exptl_crystal_description rod
_exptl_crystal_F_000 2164
_exptl_crystal_size_max 0.330
_exptl_crystal_size_mid 0.062
_exptl_crystal_size_min 0.031
_refine_diff_density_max 1.333
_refine_diff_density_min -0.972
_refine_diff_density_rms 0.082
_refine_ls_extinction_method none
_refine_ls_goodness_of_fit_ref 1.014
_refine_ls_hydrogen_treatment constr
_refine_ls_matrix_type full
_refine_ls_number_parameters 610
_refine_ls_number_reflns 12284
_refine_ls_number_restraints 0
_refine_ls_restrained_S_all 1.014
_refine_ls_R_factor_all 0.0563
_refine_ls_R_factor_gt 0.0339
_refine_ls_shift/su_max 0.002
_refine_ls_shift/su_mean 0.000
_refine_ls_structure_factor_coef Fsqd
_refine_ls_weighting_details 'w=1/[\s^2^(Fo^2^)+(0.0357P)^2^] where P=(Fo^2^+2Fc^2^)/3'
_refine_ls_weighting_scheme calc
_refine_ls_wR_factor_gt 0.0703
_refine_ls_wR_factor_ref 0.0766
_reflns_Friedel_coverage 0.000
_reflns_number_gt 9267
_reflns_number_total 12284
_reflns_threshold_expression 'I > 2\s(I)'
_cod_data_source_file c7sc02337e2.cif
_cod_data_source_block ctp63
_cod_depositor_comments
;
The following automatic conversions were performed:

'_exptl_crystal_density_meas' value 'not_measured' was changed to '?'
- the value is perceived as not measured.

Automatic conversion script
Id: cif_fix_values 4973 2017-02-22 13:04:09Z antanas 
;
_cod_database_code 1546971
_shelx_shelxl_version_number 2014/7
_shelx_space_group_comment
; 
The symmetry employed for this shelxl refinement is uniquely defined 
by the following loop, which should always be used as a source of 
symmetry information in preference to the above space-group names. 
They are only intended as comments. 
;
_shelx_estimated_absorpt_t_min 0.704
_shelx_estimated_absorpt_t_max 0.965

loop_
_space_group_symop_operation_xyz
'x, y, z'
'-x, y+1/2, -z+1/2'
'-x, -y, -z'
'x, -y-1/2, z-1/2'

loop_
_atom_site_label
_atom_site_type_symbol
_atom_site_fract_x
_atom_site_fract_y
_atom_site_fract_z
_atom_site_U_iso_or_equiv
_atom_site_adp_type
_atom_site_occupancy
_atom_site_site_symmetry_order
_atom_site_calc_flag
_atom_site_refinement_flags_posn
_atom_site_refinement_flags_adp
Gd1 Gd 0.56415(2) 0.31532(2) 0.31361(2) 0.01614(5) Uani 1 1 d . .
O1 O 0.39744(15) 0.32518(12) 0.30965(7) 0.0209(4) Uani 1 1 d . .
O2 O 0.64152(15) 0.43333(12) 0.30452(7) 0.0192(4) Uani 1 1 d . .
O3 O 0.63777(16) 0.22764(12) 0.36136(7) 0.0215(5) Uani 1 1 d . .
C1 C 0.5564(2) 0.16719(17) 0.26222(10) 0.0188(7) Uani 1 1 d . .
C2 C 0.4828(2) 0.22306(18) 0.23920(10) 0.0192(7) Uani 1 1 d . .
C3 C 0.5186(2) 0.29757(17) 0.21881(10) 0.0187(7) Uani 1 1 d . .
C4 C 0.6257(2) 0.32103(17) 0.22663(9) 0.0177(6) Uani 1 1 d . .
C5 C 0.6987(2) 0.26601(17) 0.25055(10) 0.0180(6) Uani 1 1 d . .
C6 C 0.6644(2) 0.18952(18) 0.26922(10) 0.0191(6) Uani 1 1 d . .
C7 C 0.5197(2) 0.08191(17) 0.27800(10) 0.0232(7) Uani 1 1 d . .
H7A H 0.4653 0.0591 0.2557 0.035 Uiso 1 1 calc R U
H7B H 0.4908 0.0890 0.3068 0.035 Uiso 1 1 calc R U
H7C H 0.5791 0.0424 0.2818 0.035 Uiso 1 1 calc R U
C8 C 0.4434(2) 0.34826(18) 0.18679(11) 0.0232(7) Uani 1 1 d . .
H8A H 0.3849 0.3118 0.1749 0.035 Uiso 1 1 calc R U
H8B H 0.4802 0.3693 0.1620 0.035 Uiso 1 1 calc R U
H8C H 0.4163 0.3965 0.2028 0.035 Uiso 1 1 calc R U
C9 C 0.8153(2) 0.28715(19) 0.25465(11) 0.0254(7) Uani 1 1 d . .
H9A H 0.8283 0.3304 0.2323 0.038 Uiso 1 1 calc R U
H9B H 0.8554 0.2356 0.2494 0.038 Uiso 1 1 calc R U
H9C H 0.8372 0.3091 0.2848 0.038 Uiso 1 1 calc R U
C10 C 0.3655(2) 0.20392(18) 0.23851(11) 0.0233(7) Uani 1 1 d . .
H10A H 0.3420 0.1763 0.2095 0.028 Uiso 1 1 calc R U
H10B H 0.3571 0.1616 0.2623 0.028 Uiso 1 1 calc R U
C11 C 0.2905(2) 0.27747(19) 0.24474(10) 0.0218(7) Uani 1 1 d . .
C12 C 0.3084(2) 0.33383(17) 0.28152(10) 0.0189(7) Uani 1 1 d . .
C13 C 0.2334(2) 0.39873(18) 0.28797(10) 0.0191(6) Uani 1 1 d . .
C14 C 0.1442(2) 0.4032(2) 0.25736(10) 0.0245(7) Uani 1 1 d . .
H14A H 0.0935 0.4458 0.2615 0.029 Uiso 1 1 calc R U
C15 C 0.1253(2) 0.3480(2) 0.22076(11) 0.0237(7) Uani 1 1 d . .
C16 C 0.1999(2) 0.28587(19) 0.21499(11) 0.0240(7) Uani 1 1 d . .
H16A H 0.1888 0.2482 0.1901 0.029 Uiso 1 1 calc R U
C17 C 0.0283(3) 0.3578(2) 0.18733(11) 0.0311(8) Uani 1 1 d . .
H17A H -0.0236 0.3930 0.2005 0.047 Uiso 1 1 calc R U
H17B H -0.0019 0.3016 0.1799 0.047 Uiso 1 1 calc R U
H17C H 0.0476 0.3851 0.1600 0.047 Uiso 1 1 calc R U
C18 C 0.2517(2) 0.46261(18) 0.32712(10) 0.0205(7) Uani 1 1 d . .
C19 C 0.2637(2) 0.41557(19) 0.37299(10) 0.0228(7) Uani 1 1 d . .
H19A H 0.1987 0.3833 0.3765 0.027 Uiso 1 1 calc R U
H19B H 0.3225 0.3745 0.3737 0.027 Uiso 1 1 calc R U
C20 C 0.2849(2) 0.4790(2) 0.41185(10) 0.0258(7) Uani 1 1 d . .
H20A H 0.2942 0.4474 0.4410 0.031 Uiso 1 1 calc R U
C21 C 0.3855(2) 0.5303(2) 0.40603(10) 0.0268(7) Uani 1 1 d . .
H21A H 0.3999 0.5705 0.4314 0.032 Uiso 1 1 calc R U
H21B H 0.4460 0.4911 0.4062 0.032 Uiso 1 1 calc R U
C22 C 0.3720(2) 0.57978(19) 0.36179(10) 0.0239(7) Uani 1 1 d . .
H22A H 0.4373 0.6128 0.3583 0.029 Uiso 1 1 calc R U
C23 C 0.2785(2) 0.64128(19) 0.36200(11) 0.0270(7) Uani 1 1 d . .
H23A H 0.2917 0.6821 0.3872 0.032 Uiso 1 1 calc R U
H23B H 0.2695 0.6739 0.3336 0.032 Uiso 1 1 calc R U
C24 C 0.1788(3) 0.5895(2) 0.36724(10) 0.0273(8) Uani 1 1 d . .
H24A H 0.1174 0.6289 0.3669 0.033 Uiso 1 1 calc R U
C25 C 0.1594(2) 0.52564(19) 0.32811(10) 0.0225(7) Uani 1 1 d . .
H25A H 0.1496 0.5572 0.2994 0.027 Uiso 1 1 calc R U
H25B H 0.0941 0.4935 0.3312 0.027 Uiso 1 1 calc R U
C26 C 0.3512(2) 0.51677(18) 0.32272(10) 0.0208(7) Uani 1 1 d . .
H26A H 0.4126 0.4786 0.3221 0.025 Uiso 1 1 calc R U
H26B H 0.3423 0.5486 0.2940 0.025 Uiso 1 1 calc R U
C27 C 0.1924(3) 0.5414(2) 0.41198(11) 0.0299(8) Uani 1 1 d . .
H27A H 0.1274 0.5098 0.4162 0.036 Uiso 1 1 calc R U
H27B H 0.2063 0.5822 0.4371 0.036 Uiso 1 1 calc R U
C28 C 0.6592(2) 0.40852(17) 0.20990(10) 0.0198(7) Uani 1 1 d . .
H28A H 0.6939 0.3989 0.1823 0.024 Uiso 1 1 calc R U
H28B H 0.5945 0.4415 0.2010 0.024 Uiso 1 1 calc R U
C29 C 0.7318(2) 0.46476(17) 0.24105(10) 0.0180(6) Uani 1 1 d . .
C30 C 0.7208(2) 0.47399(16) 0.28717(10) 0.0170(6) Uani 1 1 d . .
C31 C 0.7937(2) 0.52489(17) 0.31476(10) 0.0166(6) Uani 1 1 d . .
C32 C 0.8700(2) 0.56851(18) 0.29366(11) 0.0215(7) Uani 1 1 d . .
H32A H 0.9197 0.6022 0.3117 0.026 Uiso 1 1 calc R U
C33 C 0.8767(2) 0.56510(19) 0.24769(11) 0.0241(7) Uani 1 1 d . .
C34 C 0.8083(2) 0.51166(18) 0.22221(11) 0.0216(7) Uani 1 1 d . .
H34A H 0.8136 0.5068 0.1909 0.026 Uiso 1 1 calc R U
C35 C 0.9566(3) 0.6188(2) 0.22642(12) 0.0340(8) Uani 1 1 d . .
H35A H 1.0234 0.6184 0.2457 0.051 Uiso 1 1 calc R U
H35B H 0.9308 0.6774 0.2229 0.051 Uiso 1 1 calc R U
H35C H 0.9672 0.5953 0.1969 0.051 Uiso 1 1 calc R U
C36 C 0.7895(2) 0.53109(18) 0.36578(10) 0.0192(7) Uani 1 1 d . .
C37 C 0.8018(2) 0.44123(19) 0.38768(10) 0.0249(7) Uani 1 1 d . .
H37A H 0.7461 0.4032 0.3736 0.030 Uiso 1 1 calc R U
H37B H 0.8705 0.4169 0.3822 0.030 Uiso 1 1 calc R U
C38 C 0.7944(2) 0.4457(2) 0.43861(11) 0.0307(8) Uani 1 1 d . .
H38A H 0.8004 0.3871 0.4517 0.037 Uiso 1 1 calc R U
C39 C 0.8840(3) 0.5015(2) 0.46033(12) 0.0406(9) Uani 1 1 d . .
H39A H 0.8805 0.5047 0.4931 0.049 Uiso 1 1 calc R U
H39B H 0.9524 0.4765 0.4550 0.049 Uiso 1 1 calc R U
C40 C 0.8739(3) 0.5908(2) 0.44003(12) 0.0374(9) Uani 1 1 d . .
H40A H 0.9330 0.6268 0.4540 0.045 Uiso 1 1 calc R U
C41 C 0.7697(3) 0.6306(2) 0.44969(12) 0.0364(9) Uani 1 1 d . .
H41A H 0.7639 0.6891 0.4373 0.044 Uiso 1 1 calc R U
H41B H 0.7663 0.6338 0.4825 0.044 Uiso 1 1 calc R U
C42 C 0.6792(3) 0.5753(2) 0.42773(10) 0.0277(8) Uani 1 1 d . .
H42A H 0.6106 0.6007 0.4339 0.033 Uiso 1 1 calc R U
C43 C 0.6848(2) 0.57168(18) 0.37664(10) 0.0206(7) Uani 1 1 d . .
H43A H 0.6789 0.6300 0.3641 0.025 Uiso 1 1 calc R U
H43B H 0.6252 0.5378 0.3624 0.025 Uiso 1 1 calc R U
C44 C 0.8796(2) 0.5865(2) 0.38925(10) 0.0274(7) Uani 1 1 d . .
H44A H 0.9481 0.5623 0.3833 0.033 Uiso 1 1 calc R U
H44B H 0.8747 0.6448 0.3766 0.033 Uiso 1 1 calc R U
C45 C 0.6882(3) 0.4851(2) 0.44707(11) 0.0283(8) Uani 1 1 d . .
H45A H 0.6302 0.4495 0.4328 0.034 Uiso 1 1 calc R U
H45B H 0.6823 0.4870 0.4797 0.034 Uiso 1 1 calc R U
C46 C 0.7441(2) 0.13392(18) 0.29730(10) 0.0220(7) Uani 1 1 d . .
H46A H 0.8089 0.1679 0.3041 0.026 Uiso 1 1 calc R U
H46B H 0.7617 0.0857 0.2782 0.026 Uiso 1 1 calc R U
C47 C 0.7155(2) 0.09701(18) 0.34156(10) 0.0205(7) Uani 1 1 d . .
C48 C 0.6649(2) 0.14621(19) 0.37202(10) 0.0217(7) Uani 1 1 d . .
C49 C 0.6402(2) 0.10938(18) 0.41298(10) 0.0241(7) Uani 1 1 d . .
C50 C 0.6740(3) 0.02568(19) 0.42202(11) 0.0280(8) Uani 1 1 d . .
H50A H 0.6596 0.0008 0.4496 0.034 Uiso 1 1 calc R U
C51 C 0.7274(3) -0.02326(19) 0.39316(11) 0.0278(8) Uani 1 1 d . .
C52 C 0.7465(2) 0.01377(19) 0.35269(11) 0.0251(7) Uani 1 1 d . .
H52A H 0.7816 -0.0184 0.3320 0.030 Uiso 1 1 calc R U
C53 C 0.7620(3) -0.1133(2) 0.40530(12) 0.0382(9) Uani 1 1 d . .
H53A H 0.7008 -0.1473 0.4111 0.057 Uiso 1 1 calc R U
H53B H 0.8125 -0.1123 0.4323 0.057 Uiso 1 1 calc R U
H53C H 0.7951 -0.1385 0.3804 0.057 Uiso 1 1 calc R U
C54 C 0.5779(3) 0.15888(19) 0.44577(10) 0.0259(7) Uani 1 1 d . .
C55 C 0.6396(3) 0.23982(19) 0.46298(11) 0.0284(8) Uani 1 1 d . .
H55A H 0.7081 0.2231 0.4790 0.034 Uiso 1 1 calc R U
H55B H 0.6532 0.2760 0.4372 0.034 Uiso 1 1 calc R U
C56 C 0.5756(3) 0.2906(2) 0.49495(11) 0.0330(9) Uani 1 1 d . .
H56A H 0.6153 0.3431 0.5051 0.040 Uiso 1 1 calc R U
C57 C 0.5599(3) 0.2359(2) 0.53581(11) 0.0394(9) Uani 1 1 d . .
H57A H 0.5212 0.2685 0.5570 0.047 Uiso 1 1 calc R U
H57B H 0.6288 0.2192 0.5515 0.047 Uiso 1 1 calc R U
C58 C 0.4970(3) 0.1562(2) 0.51978(11) 0.0367(9) Uani 1 1 d . .
H58A H 0.4869 0.1196 0.5463 0.044 Uiso 1 1 calc R U
C59 C 0.3895(3) 0.1811(2) 0.49604(12) 0.0408(9) Uani 1 1 d . .
H59A H 0.3493 0.2135 0.5168 0.049 Uiso 1 1 calc R U
H59B H 0.3491 0.1293 0.4864 0.049 Uiso 1 1 calc R U
C60 C 0.4063(3) 0.2362(2) 0.45481(11) 0.0347(9) Uani 1 1 d . .
H60A H 0.3368 0.2531 0.4390 0.042 Uiso 1 1 calc R U
C61 C 0.4681(2) 0.1843(2) 0.42270(11) 0.0289(7) Uani 1 1 d . .
H61A H 0.4765 0.2185 0.3956 0.035 Uiso 1 1 calc R U
H61B H 0.4282 0.1323 0.4132 0.035 Uiso 1 1 calc R U
C62 C 0.5596(3) 0.1059(2) 0.48723(11) 0.0325(8) Uani 1 1 d . .
H62A H 0.6282 0.0888 0.5031 0.039 Uiso 1 1 calc R U
H62B H 0.5206 0.0535 0.4776 0.039 Uiso 1 1 calc R U
C63 C 0.4691(3) 0.3160(2) 0.47011(12) 0.0382(9) Uani 1 1 d . .
H63A H 0.4291 0.3501 0.4903 0.046 Uiso 1 1 calc R U
H63B H 0.4803 0.3514 0.4437 0.046 Uiso 1 1 calc R U

loop_
_atom_site_aniso_label
_atom_site_aniso_U_11
_atom_site_aniso_U_22
_atom_site_aniso_U_33
_atom_site_aniso_U_23
_atom_site_aniso_U_13
_atom_site_aniso_U_12
Gd1 0.01677(8) 0.01354(7) 0.01926(8) -0.00134(7) 0.00719(5) -0.00103(7)
O1 0.0161(10) 0.0232(11) 0.0237(11) -0.0010(9) 0.0041(9) 0.0000(9)
O2 0.0180(11) 0.0169(10) 0.0240(12) -0.0011(9) 0.0084(9) -0.0033(8)
O3 0.0277(12) 0.0157(10) 0.0226(12) 0.0013(9) 0.0091(10) 0.0018(9)
C1 0.0280(17) 0.0126(14) 0.0175(16) -0.0050(12) 0.0099(13) -0.0024(12)
C2 0.0235(17) 0.0136(14) 0.0222(17) -0.0045(12) 0.0101(14) -0.0039(12)
C3 0.0217(16) 0.0158(15) 0.0202(16) -0.0054(12) 0.0091(13) -0.0008(12)
C4 0.0233(16) 0.0148(14) 0.0168(15) -0.0025(12) 0.0102(12) -0.0009(13)
C5 0.0219(16) 0.0135(14) 0.0203(16) -0.0033(12) 0.0099(13) 0.0006(12)
C6 0.0240(16) 0.0157(14) 0.0192(15) -0.0034(13) 0.0100(12) 0.0024(13)
C7 0.0283(18) 0.0167(15) 0.0255(18) 0.0007(13) 0.0074(14) -0.0033(13)
C8 0.0239(17) 0.0184(14) 0.0269(17) -0.0003(14) 0.0013(14) -0.0033(13)
C9 0.0198(17) 0.0185(15) 0.040(2) 0.0065(14) 0.0139(15) 0.0040(13)
C10 0.0239(17) 0.0176(16) 0.0290(18) -0.0048(13) 0.0059(14) -0.0041(12)
C11 0.0187(17) 0.0204(15) 0.0272(18) 0.0016(14) 0.0064(14) -0.0058(13)
C12 0.0167(16) 0.0190(16) 0.0218(17) 0.0024(12) 0.0056(13) -0.0041(12)
C13 0.0170(16) 0.0222(15) 0.0189(16) 0.0019(13) 0.0051(13) -0.0019(12)
C14 0.0201(17) 0.0287(17) 0.0258(18) 0.0007(14) 0.0082(14) -0.0030(13)
C15 0.0204(17) 0.0269(16) 0.0239(18) 0.0024(14) 0.0028(14) -0.0063(13)
C16 0.0239(18) 0.0244(16) 0.0247(18) -0.0033(13) 0.0070(14) -0.0084(13)
C17 0.0250(19) 0.0351(19) 0.033(2) -0.0024(16) 0.0030(15) -0.0055(15)
C18 0.0196(16) 0.0239(16) 0.0186(16) 0.0003(13) 0.0051(13) 0.0020(13)
C19 0.0186(16) 0.0274(17) 0.0234(17) 0.0041(14) 0.0065(13) 0.0015(13)
C20 0.0290(19) 0.0315(18) 0.0177(17) 0.0022(14) 0.0060(14) 0.0058(14)
C21 0.0232(18) 0.0339(18) 0.0225(18) -0.0072(14) -0.0007(14) 0.0051(14)
C22 0.0222(17) 0.0254(17) 0.0254(18) -0.0053(14) 0.0080(14) -0.0013(13)
C23 0.0329(19) 0.0226(16) 0.0258(19) -0.0032(14) 0.0046(15) 0.0026(14)
C24 0.0263(18) 0.0326(18) 0.0236(18) -0.0021(14) 0.0049(14) 0.0117(14)
C25 0.0192(16) 0.0287(17) 0.0199(17) -0.0018(13) 0.0040(13) 0.0035(13)
C26 0.0218(17) 0.0224(16) 0.0196(17) 0.0024(13) 0.0091(13) -0.0009(13)
C27 0.0305(19) 0.0363(19) 0.0242(18) -0.0032(15) 0.0093(15) 0.0037(15)
C28 0.0238(17) 0.0161(15) 0.0207(17) 0.0010(12) 0.0078(13) -0.0013(12)
C29 0.0143(15) 0.0140(14) 0.0264(17) 0.0011(12) 0.0058(13) 0.0017(11)
C30 0.0145(15) 0.0089(13) 0.0286(18) 0.0021(12) 0.0067(13) 0.0015(11)
C31 0.0136(15) 0.0123(14) 0.0236(17) 0.0008(12) 0.0009(13) 0.0022(11)
C32 0.0151(16) 0.0161(15) 0.0331(19) 0.0038(13) 0.0023(14) -0.0014(12)
C33 0.0168(16) 0.0228(16) 0.0335(19) 0.0081(14) 0.0060(14) -0.0015(13)
C34 0.0220(17) 0.0208(16) 0.0228(17) 0.0042(13) 0.0060(14) 0.0048(13)
C35 0.0278(19) 0.039(2) 0.036(2) 0.0078(17) 0.0081(16) -0.0137(16)
C36 0.0145(15) 0.0195(15) 0.0226(17) 0.0013(13) -0.0020(13) -0.0014(12)
C37 0.0190(17) 0.0265(17) 0.0288(18) 0.0052(14) 0.0013(14) 0.0008(13)
C38 0.0263(19) 0.0370(19) 0.0274(19) 0.0136(16) -0.0043(15) -0.0022(15)
C39 0.029(2) 0.063(3) 0.029(2) 0.0054(19) -0.0026(16) -0.0066(18)
C40 0.033(2) 0.049(2) 0.029(2) -0.0019(17) -0.0025(16) -0.0213(18)
C41 0.047(2) 0.036(2) 0.025(2) -0.0087(16) 0.0009(17) -0.0138(17)
C42 0.0281(19) 0.0333(18) 0.0222(18) -0.0017(15) 0.0049(15) -0.0047(15)
C43 0.0172(16) 0.0185(15) 0.0257(17) -0.0016(13) 0.0009(13) 0.0014(12)
C44 0.0223(18) 0.0330(18) 0.0262(19) 0.0037(15) -0.0007(14) -0.0072(14)
C45 0.0266(18) 0.0381(19) 0.0198(18) -0.0001(15) 0.0009(14) -0.0080(15)
C46 0.0259(18) 0.0179(15) 0.0239(18) -0.0002(13) 0.0097(14) 0.0037(13)
C47 0.0264(17) 0.0167(15) 0.0194(17) 0.0031(12) 0.0079(14) -0.0004(13)
C48 0.0242(17) 0.0191(15) 0.0219(17) 0.0023(13) 0.0033(14) 0.0002(13)
C49 0.0325(19) 0.0169(15) 0.0237(18) -0.0014(13) 0.0066(15) -0.0043(13)
C50 0.041(2) 0.0229(16) 0.0215(18) 0.0040(14) 0.0091(15) -0.0015(15)
C51 0.036(2) 0.0196(16) 0.0281(19) 0.0037(14) 0.0027(15) 0.0031(14)
C52 0.0297(18) 0.0210(16) 0.0260(18) -0.0016(14) 0.0089(15) 0.0045(14)
C53 0.056(2) 0.0261(18) 0.034(2) 0.0067(16) 0.0099(18) 0.0128(17)
C54 0.040(2) 0.0195(15) 0.0194(17) 0.0012(13) 0.0113(15) -0.0005(14)
C55 0.039(2) 0.0236(17) 0.0234(18) -0.0001(14) 0.0073(15) -0.0042(15)
C56 0.055(2) 0.0221(17) 0.0241(19) -0.0044(14) 0.0149(17) -0.0057(16)
C57 0.061(3) 0.035(2) 0.024(2) -0.0039(16) 0.0160(18) -0.0013(18)
C58 0.064(3) 0.0276(18) 0.0223(19) 0.0018(14) 0.0200(18) -0.0011(17)
C59 0.052(2) 0.037(2) 0.039(2) -0.0018(18) 0.0264(19) -0.0001(19)
C60 0.037(2) 0.038(2) 0.032(2) 0.0039(16) 0.0189(17) 0.0039(17)
C61 0.0334(19) 0.0297(17) 0.0254(18) -0.0013(15) 0.0115(15) -0.0056(16)
C62 0.051(2) 0.0244(17) 0.0239(19) 0.0019(14) 0.0146(17) -0.0021(16)
C63 0.055(2) 0.0317(19) 0.032(2) 0.0020(17) 0.0249(18) 0.0086(19)

loop_
_atom_type_symbol
_atom_type_description
_atom_type_scat_dispersion_real
_atom_type_scat_dispersion_imag
_atom_type_scat_source
C C 0.0033 0.0016 'International Tables Vol C Tables 4.2.6.8 and 6.1.1.4'
H H 0.0000 0.0000 'International Tables Vol C Tables 4.2.6.8 and 6.1.1.4'
O O 0.0106 0.0060 'International Tables Vol C Tables 4.2.6.8 and 6.1.1.4'
Gd Gd -0.1653 3.9035 'International Tables Vol C Tables 4.2.6.8 and 6.1.1.4'

loop_
_geom_angle_atom_site_label_1
_geom_angle_atom_site_label_2
_geom_angle_atom_site_label_3
_geom_angle
Cnt Gd1 O1 102.7
Cnt Gd1 O2 100.5
Cnt Gd1 O3 100.5
O1 Gd1 O3 116.94(8)
O1 Gd1 O2 113.95(7)
O3 Gd1 O2 117.97(8)
O1 Gd1 C2 72.82(8)
O3 Gd1 C2 107.66(8)
O2 Gd1 C2 119.50(8)
O1 Gd1 C6 122.52(8)
O3 Gd1 C6 70.53(8)
O2 Gd1 C6 108.24(8)
C2 Gd1 C6 52.71(9)
O1 Gd1 C1 93.07(8)
O3 Gd1 C1 79.51(8)
O2 Gd1 C1 130.17(8)
C2 Gd1 C1 29.46(9)
C6 Gd1 C1 29.62(8)
O1 Gd1 C5 131.91(8)
O3 Gd1 C5 90.79(8)
O2 Gd1 C5 80.01(7)
C2 Gd1 C5 61.14(9)
C6 Gd1 C5 29.42(8)
C1 Gd1 C5 51.99(8)
O1 Gd1 C4 108.98(8)
O3 Gd1 C4 119.75(8)
O2 Gd1 C4 70.92(8)
C2 Gd1 C4 52.20(8)
C6 Gd1 C4 52.15(8)
C1 Gd1 C4 60.67(8)
C5 Gd1 C4 29.19(8)
O1 Gd1 C3 81.63(8)
O3 Gd1 C3 129.33(8)
O2 Gd1 C3 90.36(8)
C2 Gd1 C3 29.21(8)
C6 Gd1 C3 60.57(8)
C1 Gd1 C3 51.43(8)
C5 Gd1 C3 51.39(9)
C4 Gd1 C3 28.97(8)
C12 O1 Gd1 144.71(18)
C30 O2 Gd1 147.07(17)
C48 O3 Gd1 148.45(19)
C2 C1 C6 120.4(2)
C2 C1 C7 119.3(3)
C6 C1 C7 120.2(3)
C2 C1 Gd1 74.52(16)
C6 C1 Gd1 74.66(15)
C7 C1 Gd1 124.14(19)
C1 C2 C3 119.6(3)
C1 C2 C10 119.2(2)
C3 C2 C10 121.2(3)
C1 C2 Gd1 76.02(17)
C3 C2 Gd1 78.67(17)
C10 C2 Gd1 113.47(18)
C4 C3 C2 119.7(3)
C4 C3 C8 120.6(2)
C2 C3 C8 119.6(3)
C4 C3 Gd1 73.62(16)
C2 C3 Gd1 72.12(17)
C8 C3 Gd1 128.98(18)
C5 C4 C3 120.2(3)
C5 C4 C28 121.2(3)
C3 C4 C28 118.5(3)
C5 C4 Gd1 75.26(16)
C3 C4 Gd1 77.41(16)
C28 C4 Gd1 116.55(17)
C4 C5 C6 120.2(3)
C4 C5 C9 119.9(2)
C6 C5 C9 119.8(3)
C4 C5 Gd1 75.54(15)
C6 C5 Gd1 74.26(15)
C9 C5 Gd1 123.69(19)
C5 C6 C1 119.3(3)
C5 C6 C46 119.1(3)
C1 C6 C46 121.5(3)
C5 C6 Gd1 76.32(16)
C1 C6 Gd1 75.72(15)
C46 C6 Gd1 117.43(18)
C11 C10 C2 118.6(2)
C16 C11 C12 119.6(3)
C16 C11 C10 119.1(3)
C12 C11 C10 121.2(3)
O1 C12 C11 118.6(3)
O1 C12 C13 121.5(3)
C11 C12 C13 119.8(3)
C14 C13 C12 117.7(3)
C14 C13 C18 121.1(3)
C12 C13 C18 121.2(3)
C13 C14 C15 123.2(3)
C16 C15 C14 118.0(3)
C16 C15 C17 121.0(3)
C14 C15 C17 121.0(3)
C15 C16 C11 121.6(3)
C13 C18 C25 112.2(2)
C13 C18 C26 110.6(2)
C25 C18 C26 106.7(2)
C13 C18 C19 110.8(2)
C25 C18 C19 107.0(2)
C26 C18 C19 109.3(2)
C20 C19 C18 110.8(2)
C19 C20 C27 110.0(3)
C19 C20 C21 109.6(2)
C27 C20 C21 108.6(3)
C22 C21 C20 110.1(3)
C21 C22 C26 109.1(2)
C21 C22 C23 109.3(2)
C26 C22 C23 109.7(3)
C24 C23 C22 108.9(2)
C27 C24 C23 109.4(3)
C27 C24 C25 109.8(3)
C23 C24 C25 109.6(2)
C24 C25 C18 111.7(2)
C22 C26 C18 111.5(2)
C24 C27 C20 109.2(2)
C29 C28 C4 119.4(2)
C34 C29 C30 119.4(3)
C34 C29 C28 117.9(3)
C30 C29 C28 122.6(2)
O2 C30 C29 119.1(3)
O2 C30 C31 121.1(3)
C29 C30 C31 119.8(3)
C32 C31 C30 117.3(3)
C32 C31 C36 121.2(3)
C30 C31 C36 121.5(2)
C33 C32 C31 123.3(3)
C34 C33 C32 117.8(3)
C34 C33 C35 121.5(3)
C32 C33 C35 120.7(3)
C33 C34 C29 122.0(3)
C31 C36 C43 110.9(2)
C31 C36 C44 112.5(2)
C43 C36 C44 107.0(2)
C31 C36 C37 110.4(2)
C43 C36 C37 109.6(2)
C44 C36 C37 106.4(2)
C38 C37 C36 111.2(3)
C39 C38 C37 108.9(3)
C39 C38 C45 109.5(3)
C37 C38 C45 109.2(3)
C40 C39 C38 109.2(3)
C39 C40 C41 109.8(3)
C39 C40 C44 110.2(3)
C41 C40 C44 109.9(3)
C40 C41 C42 108.7(3)
C45 C42 C41 109.7(3)
C45 C42 C43 109.4(3)
C41 C42 C43 109.4(3)
C42 C43 C36 110.9(2)
C40 C44 C36 111.2(2)
C42 C45 C38 110.1(3)
C6 C46 C47 119.2(2)
C52 C47 C48 119.9(3)
C52 C47 C46 118.3(3)
C48 C47 C46 121.7(3)
O3 C48 C47 119.4(3)
O3 C48 C49 120.8(3)
C47 C48 C49 119.8(3)
C50 C49 C48 117.1(3)
C50 C49 C54 121.4(3)
C48 C49 C54 121.5(3)
C51 C50 C49 124.1(3)
C52 C51 C50 117.1(3)
C52 C51 C53 121.7(3)
C50 C51 C53 121.2(3)
C51 C52 C47 121.9(3)
C62 C54 C49 112.1(2)
C62 C54 C61 106.9(3)
C49 C54 C61 110.6(3)
C62 C54 C55 106.9(3)
C49 C54 C55 110.2(3)
C61 C54 C55 110.0(3)
C56 C55 C54 110.1(3)
C57 C56 C63 110.4(3)
C57 C56 C55 109.3(3)
C63 C56 C55 109.7(3)
C56 C57 C58 108.5(3)
C59 C58 C57 110.6(3)
C59 C58 C62 109.8(3)
C57 C58 C62 108.9(3)
C58 C59 C60 108.6(3)
C63 C60 C61 109.4(3)
C63 C60 C59 109.5(3)
C61 C60 C59 109.1(3)
C60 C61 C54 111.1(3)
C54 C62 C58 111.6(3)
C60 C63 C56 110.0(3)

loop_
_geom_bond_atom_site_label_1
_geom_bond_atom_site_label_2
_geom_bond_distance
Gd1 Cnt 2.413
Gd1 O1 2.1320(19)
Gd1 O3 2.132(2)
Gd1 O2 2.1339(19)
Gd1 C2 2.768(3)
Gd1 C6 2.774(3)
Gd1 C1 2.787(3)
Gd1 C5 2.800(3)
Gd1 C4 2.804(3)
Gd1 C3 2.852(3)
O1 C12 1.350(4)
O2 C30 1.350(3)
O3 C48 1.355(3)
C1 C2 1.413(4)
C1 C6 1.422(4)
C1 C7 1.513(4)
C2 C3 1.419(4)
C2 C10 1.532(4)
C3 C4 1.415(4)
C3 C8 1.512(4)
C4 C5 1.412(4)
C4 C28 1.540(4)
C5 C6 1.415(4)
C5 C9 1.522(4)
C6 C46 1.526(4)
C10 C11 1.527(4)
C11 C16 1.393(4)
C11 C12 1.414(4)
C12 C13 1.428(4)
C13 C14 1.389(4)
C13 C18 1.542(4)
C14 C15 1.399(4)
C15 C16 1.389(4)
C15 C17 1.519(4)
C18 C25 1.545(4)
C18 C26 1.551(4)
C18 C19 1.554(4)
C19 C20 1.535(4)
C20 C27 1.538(4)
C20 C21 1.546(4)
C21 C22 1.530(4)
C22 C26 1.534(4)
C22 C23 1.539(4)
C23 C24 1.537(4)
C24 C27 1.532(4)
C24 C25 1.543(4)
C28 C29 1.527(4)
C29 C34 1.393(4)
C29 C30 1.412(4)
C30 C31 1.425(4)
C31 C32 1.399(4)
C31 C36 1.538(4)
C32 C33 1.390(4)
C33 C34 1.384(4)
C33 C35 1.518(4)
C36 C43 1.551(4)
C36 C44 1.553(4)
C36 C37 1.558(4)
C37 C38 1.540(4)
C38 C39 1.534(5)
C38 C45 1.541(4)
C39 C40 1.528(5)
C40 C41 1.530(5)
C40 C44 1.532(4)
C41 C42 1.541(4)
C42 C45 1.530(4)
C42 C43 1.541(4)
C46 C47 1.528(4)
C47 C52 1.397(4)
C47 C48 1.406(4)
C48 C49 1.423(4)
C49 C50 1.402(4)
C49 C54 1.541(4)
C50 C51 1.390(4)
C51 C52 1.390(4)
C51 C53 1.515(4)
C54 C62 1.534(4)
C54 C61 1.552(5)
C54 C55 1.556(4)
C55 C56 1.547(4)
C56 C57 1.526(4)
C56 C63 1.536(5)
C57 C58 1.538(5)
C58 C59 1.533(5)
C58 C62 1.544(4)
C59 C60 1.543(5)
C60 C63 1.534(5)
C60 C61 1.543(4)
